data_4086686
loop_
_publ_author_name
'Smith, Abigail J.'
'Kalkman, Eric D.'
'Gilbert, Zachary W.'
'Tonks, Ian A.'

_publ_section_title
;
 ZnCl2Capture Promotes Ethylene Polymerization by a Salicylaldiminato Ni
 Complex Bearing a Pendent 2,2&#x2032;-Bipyridine Group
;
_journal_issue 15
_journal_name_full Organometallics
_journal_page_first 2429
_journal_paper_doi 10.1021/acs.organomet.6b00485
_journal_volume 35
_journal_year 2016
_chemical_formula_moiety 'C5 H5 N, C43 H32 N4 Ni O'
_chemical_formula_sum 'C48 H37 N5 Ni O'
_chemical_formula_weight 758.54
_chemical_name_common NiTolylPy
_chemical_name_systematic
; 
 ? 
;
_space_group_IT_number 2
_symmetry_cell_setting triclinic
_symmetry_space_group_name_Hall '-P 1'
_symmetry_space_group_name_H-M 'P -1'
_atom_sites_solution_hydrogens geom
_atom_sites_solution_primary direct
_atom_sites_solution_secondary difmap
_audit_creation_method SHELXL-97
_cell_angle_alpha 66.383(2)
_cell_angle_beta 67.701(2)
_cell_angle_gamma 73.736(2)
_cell_formula_units_Z 2
_cell_length_a 11.9581(13)
_cell_length_b 12.6258(14)
_cell_length_c 14.9802(17)
_cell_measurement_reflns_used 9694
_cell_measurement_temperature 123(2)
_cell_measurement_theta_max 75.25
_cell_measurement_theta_min 3.87
_cell_volume 1895.3(4)
_computing_cell_refinement 'SAINT, Bruker'
_computing_data_collection 'APEX II,Bruker'
_computing_data_reduction 'SAINT, Bruker'
_computing_molecular_graphics 'SHELXTL, Bruker'
_computing_structure_refinement 'SHELXL-97 (Sheldrick, 2008)'
_computing_structure_solution 'SHELXS-97 (Sheldrick, 2008)'
_diffrn_ambient_temperature 123(2)
_diffrn_measured_fraction_theta_full 0.984
_diffrn_measured_fraction_theta_max 0.984
_diffrn_measurement_device_type 'Bruker APEX II CCD'
_diffrn_measurement_method 'area detector, omega scans per phi'
_diffrn_radiation_monochromator graphite
_diffrn_radiation_source 'normal-focus sealed tube'
_diffrn_radiation_type CuK\a
_diffrn_radiation_wavelength 1.54178
_diffrn_reflns_av_R_equivalents 0.0379
_diffrn_reflns_av_sigmaI/netI 0.0280
_diffrn_reflns_limit_h_max 14
_diffrn_reflns_limit_h_min -14
_diffrn_reflns_limit_k_max 15
_diffrn_reflns_limit_k_min -15
_diffrn_reflns_limit_l_max 18
_diffrn_reflns_limit_l_min -18
_diffrn_reflns_number 35949
_diffrn_reflns_theta_full 75.70
_diffrn_reflns_theta_max 75.70
_diffrn_reflns_theta_min 3.38
_exptl_absorpt_coefficient_mu 1.084
_exptl_absorpt_correction_T_max 0.7538
_exptl_absorpt_correction_T_min 0.6401
_exptl_absorpt_correction_type multi-scan
_exptl_absorpt_process_details 'SADABS, R. Blessing, 1995'
_exptl_crystal_colour yellow
_exptl_crystal_density_diffrn 1.329
_exptl_crystal_density_method 'not measured'
_exptl_crystal_description block
_exptl_crystal_F_000 792
_exptl_crystal_size_max 0.4
_exptl_crystal_size_mid 0.3
_exptl_crystal_size_min 0.2
_refine_diff_density_max 1.845
_refine_diff_density_min -0.633
_refine_diff_density_rms 0.076
_refine_ls_extinction_method none
_refine_ls_goodness_of_fit_ref 1.020
_refine_ls_hydrogen_treatment constr
_refine_ls_matrix_type full
_refine_ls_number_parameters 497
_refine_ls_number_reflns 7748
_refine_ls_number_restraints 0
_refine_ls_restrained_S_all 1.020
_refine_ls_R_factor_all 0.0549
_refine_ls_R_factor_gt 0.0533
_refine_ls_shift/su_max 0.001
_refine_ls_shift/su_mean 0.000
_refine_ls_structure_factor_coef Fsqd
_refine_ls_weighting_details 'calc w=1/[\s^2^(Fo^2^)+(0.0659P)^2^+3.5033P] where P=(Fo^2^+2Fc^2^)/3'
_refine_ls_weighting_scheme calc
_refine_ls_wR_factor_gt 0.1368
_refine_ls_wR_factor_ref 0.1383
_reflns_number_gt 7431
_reflns_number_total 7748
_reflns_threshold_expression >2sigma(I)
_cod_data_source_file om6b00485_si_002.cif
_cod_data_source_block Structure_6
_cod_original_sg_symbol_H-M P-1
_cod_database_code 4086686

loop_
_symmetry_equiv_pos_as_xyz
'x, y, z'
'-x, -y, -z'

loop_
_atom_site_label
_atom_site_type_symbol
_atom_site_fract_x
_atom_site_fract_y
_atom_site_fract_z
_atom_site_U_iso_or_equiv
_atom_site_adp_type
_atom_site_occupancy
_atom_site_symmetry_multiplicity
_atom_site_calc_flag
_atom_site_refinement_flags
Ni1 Ni 0.74863(3) 0.94746(3) 0.62154(3) 0.01023(11) Uani 1 1 d .
O1 O 0.71959(13) 0.79366(12) 0.65115(11) 0.0132(3) Uani 1 1 d .
N1 N 0.81465(15) 0.89794(15) 0.73171(13) 0.0117(3) Uani 1 1 d .
N2 N 0.75905(15) 1.01791(15) 0.83289(13) 0.0121(3) Uani 1 1 d .
N3 N 0.72182(18) 1.18834(19) 0.98805(16) 0.0249(4) Uani 1 1 d .
N4 N 0.69476(15) 0.99242(14) 0.50330(13) 0.0117(3) Uani 1 1 d .
N5 N 1.0424(3) 1.2844(3) 0.9901(2) 0.0618(9) Uani 1 1 d .
C8 C 0.84585(19) 0.97993(18) 0.76130(15) 0.0128(4) Uani 1 1 d .
C12 C 0.78456(18) 1.09586(17) 0.86079(15) 0.0125(4) Uani 1 1 d .
C13 C 0.68654(19) 1.13717(18) 0.94168(15) 0.0140(4) Uani 1 1 d .
C17 C 0.6351(2) 1.2242(3) 1.0631(2) 0.0329(6) Uani 1 1 d .
H4 H 0.6586 1.2609 1.0962 0.039 Uiso 1 1 calc R
C16 C 0.5138(2) 1.2110(3) 1.0950(2) 0.0301(6) Uani 1 1 d .
H3 H 0.4561 1.2370 1.1491 0.036 Uiso 1 1 calc R
C15 C 0.4782(2) 1.1591(2) 1.04627(19) 0.0258(5) Uani 1 1 d .
H2 H 0.3954 1.1491 1.0660 0.031 Uiso 1 1 calc R
C14 C 0.5659(2) 1.1220(2) 0.96824(17) 0.0191(4) Uani 1 1 d .
H1 H 0.5439 1.0865 0.9333 0.023 Uiso 1 1 calc R
C11 C 0.8961(2) 1.1356(2) 0.81798(17) 0.0180(4) Uani 1 1 d .
H7 H 0.9106 1.1915 0.8383 0.022 Uiso 1 1 calc R
C10 C 0.9861(2) 1.0922(2) 0.74494(18) 0.0241(5) Uani 1 1 d .
H6 H 1.0639 1.1173 0.7151 0.029 Uiso 1 1 calc R
C9 C 0.9619(2) 1.0119(2) 0.71563(17) 0.0210(5) Uani 1 1 d .
H5 H 1.0224 0.9799 0.6662 0.025 Uiso 1 1 calc R
C7 C 0.84237(19) 0.78908(18) 0.78491(15) 0.0142(4) Uani 1 1 d .
H20 H 0.8821 0.7761 0.8334 0.017 Uiso 1 1 calc R
C2 C 0.82004(19) 0.68711(18) 0.77881(15) 0.0134(4) Uani 1 1 d .
C1 C 0.75674(18) 0.69508(17) 0.71231(14) 0.0110(4) Uani 1 1 d .
C6 C 0.73275(19) 0.58841(17) 0.71522(15) 0.0132(4) Uani 1 1 d .
C5 C 0.7713(2) 0.48257(18) 0.78043(17) 0.0193(4) Uani 1 1 d .
H8 H 0.7541 0.4128 0.7818 0.023 Uiso 1 1 calc R
C4 C 0.8354(2) 0.47495(19) 0.84501(18) 0.0233(5) Uani 1 1 d .
H9 H 0.8617 0.4012 0.8890 0.028 Uiso 1 1 calc R
C3 C 0.8593(2) 0.57618(19) 0.84320(17) 0.0199(4) Uani 1 1 d .
H10 H 0.9031 0.5717 0.8862 0.024 Uiso 1 1 calc R
C43 C 0.6668(2) 0.59427(16) 0.64613(16) 0.0139(4) Uani 1 1 d .
C42 C 0.5415(2) 0.58510(17) 0.68461(17) 0.0163(4) Uani 1 1 d .
C41 C 0.4772(2) 0.59762(18) 0.61584(18) 0.0188(4) Uani 1 1 d .
C40 C 0.3488(2) 0.5954(2) 0.6544(2) 0.0265(5) Uani 1 1 d .
H14 H 0.3056 0.6055 0.6091 0.032 Uiso 1 1 calc R
C39 C 0.2872(2) 0.5789(2) 0.7548(2) 0.0328(6) Uani 1 1 d .
H13 H 0.2015 0.5782 0.7791 0.039 Uiso 1 1 calc R
C38 C 0.3508(2) 0.5627(2) 0.8236(2) 0.0304(5) Uani 1 1 d .
H11 H 0.3073 0.5493 0.8941 0.036 Uiso 1 1 calc R
C37 C 0.4730(2) 0.5660(2) 0.79010(18) 0.0224(5) Uani 1 1 d .
H12 H 0.5135 0.5555 0.8374 0.027 Uiso 1 1 calc R
C36 C 0.5414(2) 0.61442(18) 0.51290(17) 0.0189(4) Uani 1 1 d .
H15 H 0.4989 0.6222 0.4678 0.023 Uiso 1 1 calc R
C35 C 0.6658(2) 0.62005(17) 0.47468(16) 0.0164(4) Uani 1 1 d .
C34 C 0.7327(2) 0.63437(19) 0.36946(17) 0.0218(5) Uani 1 1 d .
H19 H 0.6911 0.6404 0.3244 0.026 Uiso 1 1 calc R
C28 C 0.8546(2) 0.6395(2) 0.33277(18) 0.0244(5) Uani 1 1 d .
H18 H 0.8972 0.6486 0.2628 0.029 Uiso 1 1 calc R
C27 C 0.9186(2) 0.63120(19) 0.39916(18) 0.0218(5) Uani 1 1 d .
H17 H 1.0037 0.6350 0.3731 0.026 Uiso 1 1 calc R
C26 C 0.8581(2) 0.61776(17) 0.49993(17) 0.0171(4) Uani 1 1 d .
H16 H 0.9020 0.6127 0.5430 0.021 Uiso 1 1 calc R
C25 C 0.7303(2) 0.61110(16) 0.54192(16) 0.0142(4) Uani 1 1 d .
C33 C 0.61856(19) 1.09102(17) 0.47215(17) 0.0166(4) Uani 1 1 d .
H25 H 0.5947 1.1466 0.5064 0.020 Uiso 1 1 calc R
C32 C 0.5737(2) 1.11472(19) 0.39264(18) 0.0212(5) Uani 1 1 d .
H24 H 0.5187 1.1844 0.3740 0.025 Uiso 1 1 calc R
C31 C 0.6095(2) 1.03606(19) 0.34046(17) 0.0202(4) Uani 1 1 d .
H21 H 0.5795 1.0504 0.2857 0.024 Uiso 1 1 calc R
C30 C 0.6902(2) 0.93559(18) 0.37004(16) 0.0170(4) Uani 1 1 d .
H22 H 0.7176 0.8804 0.3350 0.020 Uiso 1 1 calc R
C29 C 0.73028(18) 0.91690(17) 0.45100(15) 0.0132(4) Uani 1 1 d .
H23 H 0.7853 0.8478 0.4708 0.016 Uiso 1 1 calc R
C23 C 0.6965(2) 1.1862(2) 0.62464(18) 0.0224(5) Uani 1 1 d .
C18 C 0.7763(2) 1.1046(2) 0.57956(19) 0.0237(5) Uani 1 1 d .
C19 C 0.8865(2) 1.1413(2) 0.49978(18) 0.0218(5) Uani 1 1 d .
H29 H 0.9404 1.0889 0.4653 0.026 Uiso 1 1 calc R
C20 C 0.9151(2) 1.2490(2) 0.4728(2) 0.0271(5) Uani 1 1 d .
H28 H 0.9883 1.2710 0.4202 0.033 Uiso 1 1 calc R
C21 C 0.8370(2) 1.3274(2) 0.5224(2) 0.0280(5) Uani 1 1 d .
H27 H 0.8575 1.4021 0.5052 0.034 Uiso 1 1 calc R
C22 C 0.7326(2) 1.29558(19) 0.59477(19) 0.0233(5) Uani 1 1 d .
H26 H 0.6800 1.3498 0.6277 0.028 Uiso 1 1 calc R
C24 C 0.5785(2) 1.1548(2) 0.70215(18) 0.0259(5) Uani 1 1 d .
H43A H 0.5918 1.0751 0.7490 0.039 Uiso 1 1 calc R
H43B H 0.5211 1.1591 0.6679 0.039 Uiso 1 1 calc R
H43C H 0.5446 1.2094 0.7408 0.039 Uiso 1 1 calc R
C48 C 1.2553(4) 1.2571(4) 0.8995(2) 0.0534(10) Uani 1 1 d .
H30 H 1.3322 1.2842 0.8696 0.064 Uiso 1 1 calc R
C47 C 1.1550(4) 1.3221(3) 0.9456(2) 0.0547(10) Uani 1 1 d .
H32 H 1.1627 1.3942 0.9471 0.066 Uiso 1 1 calc R
C46 C 1.0320(3) 1.1797(3) 0.9868(3) 0.0471(8) Uani 1 1 d .
H31 H 0.9552 1.1526 1.0170 0.057 Uiso 1 1 calc R
C45 C 1.1340(4) 1.1144(3) 0.9392(3) 0.0516(9) Uani 1 1 d .
H34 H 1.1270 1.0429 0.9363 0.062 Uiso 1 1 calc R
C44 C 1.2462(3) 1.1535(3) 0.8960(3) 0.0524(9) Uani 1 1 d .
H33 H 1.3164 1.1085 0.8641 0.063 Uiso 1 1 calc R

loop_
_atom_site_aniso_label
_atom_site_aniso_U_11
_atom_site_aniso_U_22
_atom_site_aniso_U_33
_atom_site_aniso_U_23
_atom_site_aniso_U_13
_atom_site_aniso_U_12
Ni1 0.01327(18) 0.00719(17) 0.01513(19) -0.00601(13) -0.00714(13) -0.00136(12)
O1 0.0205(7) 0.0094(6) 0.0137(7) -0.0021(5) -0.0094(6) -0.0049(5)
N1 0.0129(8) 0.0143(8) 0.0124(8) -0.0083(6) -0.0023(6) -0.0048(6)
N2 0.0151(8) 0.0138(8) 0.0115(8) -0.0061(6) -0.0046(6) -0.0048(6)
N3 0.0212(10) 0.0375(11) 0.0274(10) -0.0249(9) -0.0003(8) -0.0103(8)
N4 0.0129(8) 0.0084(7) 0.0162(8) -0.0049(6) -0.0055(6) -0.0024(6)
N5 0.080(2) 0.070(2) 0.0431(16) -0.0032(15) -0.0398(17) -0.0159(18)
C8 0.0168(10) 0.0160(9) 0.0117(9) -0.0067(7) -0.0057(7) -0.0060(7)
C12 0.0168(10) 0.0143(9) 0.0105(9) -0.0056(7) -0.0049(7) -0.0053(7)
C13 0.0174(10) 0.0153(9) 0.0124(9) -0.0072(8) -0.0034(8) -0.0047(8)
C17 0.0275(13) 0.0506(16) 0.0361(14) -0.0357(13) 0.0005(11) -0.0112(11)
C16 0.0243(12) 0.0435(15) 0.0286(13) -0.0277(12) 0.0024(10) -0.0054(11)
C15 0.0180(11) 0.0364(13) 0.0263(12) -0.0168(10) -0.0004(9) -0.0081(9)
C14 0.0187(10) 0.0256(11) 0.0185(10) -0.0117(9) -0.0032(8) -0.0084(8)
C11 0.0202(10) 0.0234(11) 0.0182(10) -0.0130(9) -0.0020(8) -0.0110(8)
C10 0.0189(11) 0.0374(13) 0.0254(12) -0.0202(10) 0.0030(9) -0.0170(10)
C9 0.0170(10) 0.0322(12) 0.0214(11) -0.0192(10) 0.0014(8) -0.0095(9)
C7 0.0171(9) 0.0187(10) 0.0119(9) -0.0069(8) -0.0062(8) -0.0052(8)
C2 0.0170(9) 0.0139(9) 0.0120(9) -0.0045(7) -0.0058(7) -0.0043(7)
C1 0.0140(9) 0.0107(9) 0.0093(9) -0.0034(7) -0.0034(7) -0.0032(7)
C6 0.0182(10) 0.0116(9) 0.0126(9) -0.0042(7) -0.0061(8) -0.0043(7)
C5 0.0303(12) 0.0115(9) 0.0206(11) -0.0036(8) -0.0134(9) -0.0043(8)
C4 0.0374(13) 0.0138(10) 0.0223(11) -0.0005(8) -0.0202(10) -0.0016(9)
C3 0.0301(12) 0.0188(10) 0.0171(10) -0.0036(8) -0.0159(9) -0.0039(9)
C43 0.0245(10) 0.0048(8) 0.0179(10) -0.0030(7) -0.0118(8) -0.0038(7)
C42 0.0246(11) 0.0094(9) 0.0199(10) -0.0042(8) -0.0106(9) -0.0057(8)
C41 0.0267(11) 0.0104(9) 0.0265(11) -0.0051(8) -0.0148(9) -0.0056(8)
C40 0.0297(13) 0.0233(11) 0.0359(13) -0.0078(10) -0.0177(11) -0.0102(10)
C39 0.0252(12) 0.0370(14) 0.0418(15) -0.0122(12) -0.0095(11) -0.0154(11)
C38 0.0310(13) 0.0361(14) 0.0285(13) -0.0112(11) -0.0040(10) -0.0179(11)
C37 0.0295(12) 0.0215(11) 0.0225(11) -0.0068(9) -0.0093(9) -0.0118(9)
C36 0.0329(12) 0.0099(9) 0.0237(11) -0.0041(8) -0.0203(10) -0.0033(8)
C35 0.0311(11) 0.0054(8) 0.0184(10) -0.0036(7) -0.0147(9) -0.0015(8)
C34 0.0408(13) 0.0130(10) 0.0185(11) -0.0063(8) -0.0173(10) -0.0010(9)
C28 0.0390(14) 0.0188(11) 0.0162(10) -0.0090(8) -0.0090(10) 0.0001(9)
C27 0.0271(12) 0.0161(10) 0.0214(11) -0.0088(9) -0.0066(9) 0.0009(9)
C26 0.0249(11) 0.0107(9) 0.0200(10) -0.0075(8) -0.0110(9) 0.0003(8)
C25 0.0251(11) 0.0048(8) 0.0172(10) -0.0041(7) -0.0116(8) -0.0012(7)
C33 0.0194(10) 0.0093(9) 0.0257(11) -0.0069(8) -0.0124(9) 0.0005(7)
C32 0.0274(11) 0.0112(9) 0.0289(12) -0.0038(8) -0.0184(10) 0.0008(8)
C31 0.0270(11) 0.0193(10) 0.0199(11) -0.0039(8) -0.0141(9) -0.0060(9)
C30 0.0213(10) 0.0160(10) 0.0167(10) -0.0074(8) -0.0062(8) -0.0036(8)
C29 0.0142(9) 0.0103(9) 0.0153(9) -0.0045(7) -0.0042(7) -0.0023(7)
C23 0.0236(11) 0.0224(11) 0.0248(11) -0.0088(9) -0.0105(9) -0.0027(9)
C18 0.0340(13) 0.0158(10) 0.0321(12) -0.0073(9) -0.0225(11) -0.0031(9)
C19 0.0262(11) 0.0206(11) 0.0243(11) -0.0149(9) -0.0126(9) 0.0060(9)
C20 0.0268(12) 0.0282(12) 0.0277(12) -0.0090(10) -0.0074(10) -0.0078(10)
C21 0.0350(13) 0.0200(11) 0.0365(14) -0.0100(10) -0.0176(11) -0.0049(10)
C22 0.0384(13) 0.0124(10) 0.0300(12) -0.0076(9) -0.0234(11) -0.0007(9)
C24 0.0340(13) 0.0297(12) 0.0188(11) -0.0062(9) -0.0083(10) -0.0143(10)
C48 0.058(2) 0.085(3) 0.0218(14) 0.0002(15) -0.0128(14) -0.044(2)
C47 0.091(3) 0.065(2) 0.0218(14) 0.0028(14) -0.0225(17) -0.050(2)
C46 0.0400(17) 0.0526(19) 0.0503(19) 0.0042(15) -0.0286(15) -0.0202(15)
C45 0.063(2) 0.0315(15) 0.062(2) 0.0050(15) -0.0380(19) -0.0135(15)
C44 0.0476(19) 0.059(2) 0.0379(17) 0.0057(15) -0.0231(15) -0.0079(16)

loop_
_atom_type_symbol
_atom_type_description
_atom_type_scat_dispersion_real
_atom_type_scat_dispersion_imag
_atom_type_scat_source
C C 0.0181 0.0091 'International Tables Vol C Tables 4.2.6.8 and 6.1.1.4'
H H 0.0000 0.0000 'International Tables Vol C Tables 4.2.6.8 and 6.1.1.4'
N N 0.0311 0.0180 'International Tables Vol C Tables 4.2.6.8 and 6.1.1.4'
O O 0.0492 0.0322 'International Tables Vol C Tables 4.2.6.8 and 6.1.1.4'
Ni Ni -3.0029 0.5091 'International Tables Vol C Tables 4.2.6.8 and 6.1.1.4'

loop_
_geom_angle_atom_site_label_1
_geom_angle_atom_site_label_2
_geom_angle_atom_site_label_3
_geom_angle
N1 Ni1 C18 92.33(8)
N1 Ni1 O1 92.77(7)
C18 Ni1 O1 174.64(8)
N1 Ni1 N4 175.20(7)
C18 Ni1 N4 88.42(8)
O1 Ni1 N4 86.36(6)
C1 O1 Ni1 129.37(12)
C7 N1 C8 112.89(16)
C7 N1 Ni1 124.66(13)
C8 N1 Ni1 122.36(13)
C8 N2 C12 117.33(17)
C17 N3 C13 117.1(2)
C33 N4 C29 117.25(17)
C33 N4 Ni1 124.82(14)
C29 N4 Ni1 117.82(13)
C47 N5 C46 119.1(4)
N2 C8 C9 124.36(18)
N2 C8 N1 115.93(17)
C9 C8 N1 119.70(18)
N2 C12 C11 122.74(19)
N2 C12 C13 116.74(17)
C11 C12 C13 120.51(18)
N3 C13 C14 122.53(19)
N3 C13 C12 116.06(18)
C14 C13 C12 121.40(18)
N3 C17 C16 124.0(2)
N3 C17 H4 118.0
C16 C17 H4 118.0
C17 C16 C15 118.5(2)
C17 C16 H3 120.8
C15 C16 H3 120.8
C16 C15 C14 118.6(2)
C16 C15 H2 120.7
C14 C15 H2 120.7
C15 C14 C13 119.3(2)
C15 C14 H1 120.4
C13 C14 H1 120.4
C12 C11 C10 118.61(19)
C12 C11 H7 120.7
C10 C11 H7 120.7
C11 C10 C9 119.5(2)
C11 C10 H6 120.2
C9 C10 H6 120.2
C10 C9 C8 117.4(2)
C10 C9 H5 121.3
C8 C9 H5 121.3
N1 C7 C2 127.64(18)
N1 C7 H20 116.2
C2 C7 H20 116.2
C3 C2 C1 119.86(18)
C3 C2 C7 118.49(18)
C1 C2 C7 121.63(18)
O1 C1 C2 122.75(17)
O1 C1 C6 119.48(17)
C2 C1 C6 117.76(18)
C5 C6 C1 120.16(18)
C5 C6 C43 120.98(18)
C1 C6 C43 118.85(17)
C6 C5 C4 121.90(19)
C6 C5 H8 119.1
C4 C5 H8 119.1
C3 C4 C5 118.7(2)
C3 C4 H9 120.6
C5 C4 H9 120.6
C4 C3 C2 121.57(19)
C4 C3 H10 119.2
C2 C3 H10 119.2
C42 C43 C25 120.36(19)
C42 C43 C6 120.10(19)
C25 C43 C6 119.54(19)
C43 C42 C37 122.69(19)
C43 C42 C41 119.5(2)
C37 C42 C41 117.8(2)
C36 C41 C40 121.5(2)
C36 C41 C42 119.4(2)
C40 C41 C42 119.1(2)
C39 C40 C41 121.1(2)
C39 C40 H14 119.5
C41 C40 H14 119.5
C40 C39 C38 120.1(2)
C40 C39 H13 120.0
C38 C39 H13 120.0
C37 C38 C39 121.0(2)
C37 C38 H11 119.5
C39 C38 H11 119.5
C38 C37 C42 121.0(2)
C38 C37 H12 119.5
C42 C37 H12 119.5
C35 C36 C41 121.56(19)
C35 C36 H15 119.2
C41 C36 H15 119.2
C36 C35 C34 121.8(2)
C36 C35 C25 119.6(2)
C34 C35 C25 118.6(2)
C28 C34 C35 121.4(2)
C28 C34 H19 119.3
C35 C34 H19 119.3
C34 C28 C27 120.1(2)
C34 C28 H18 120.0
C27 C28 H18 120.0
C26 C27 C28 120.4(2)
C26 C27 H17 119.8
C28 C27 H17 119.8
C27 C26 C25 121.4(2)
C27 C26 H16 119.3
C25 C26 H16 119.3
C43 C25 C26 122.37(19)
C43 C25 C35 119.5(2)
C26 C25 C35 118.10(19)
N4 C33 C32 122.88(19)
N4 C33 H25 118.6
C32 C33 H25 118.6
C33 C32 C31 119.3(2)
C33 C32 H24 120.3
C31 C32 H24 120.3
C32 C31 C30 118.4(2)
C32 C31 H21 120.8
C30 C31 H21 120.8
C29 C30 C31 119.11(19)
C29 C30 H22 120.4
C31 C30 H22 120.4
N4 C29 C30 122.97(19)
N4 C29 H23 118.5
C30 C29 H23 118.5
C18 C23 C22 118.1(2)
C18 C23 C24 119.3(2)
C22 C23 C24 122.6(2)
C23 C18 C19 117.5(2)
C23 C18 Ni1 123.16(19)
C19 C18 Ni1 119.34(17)
C20 C19 C18 121.6(2)
C20 C19 H29 119.2
C18 C19 H29 119.2
C19 C20 C21 120.1(2)
C19 C20 H28 119.9
C21 C20 H28 119.9
C22 C21 C20 118.9(2)
C22 C21 H27 120.5
C20 C21 H27 120.5
C21 C22 C23 123.7(2)
C21 C22 H26 118.1
C23 C22 H26 118.2
C23 C24 H43A 109.5
C23 C24 H43B 109.5
H43A C24 H43B 109.5
C23 C24 H43C 109.5
H43A C24 H43C 109.5
H43B C24 H43C 109.5
C47 C48 C44 120.6(3)
C47 C48 H30 119.7
C44 C48 H30 119.7
C48 C47 N5 120.8(3)
C48 C47 H32 119.6
N5 C47 H32 119.6
N5 C46 C45 119.9(3)
N5 C46 H31 120.1
C45 C46 H31 120.1
C44 C45 C46 120.0(3)
C44 C45 H34 120.0
C46 C45 H34 120.0
C48 C44 C45 119.7(4)
C48 C44 H33 120.2
C45 C44 H33 120.2

loop_
_geom_bond_atom_site_label_1
_geom_bond_atom_site_label_2
_geom_bond_distance
Ni1 N1 1.9036(17)
Ni1 C18 1.911(2)
Ni1 O1 1.9128(14)
Ni1 N4 1.9313(17)
O1 C1 1.293(2)
N1 C7 1.305(3)
N1 C8 1.455(2)
N2 C8 1.321(3)
N2 C12 1.353(2)
N3 C17 1.343(3)
N3 C13 1.346(3)
N4 C33 1.349(3)
N4 C29 1.350(3)
N5 C47 1.381(5)
N5 C46 1.384(5)
C8 C9 1.389(3)
C12 C11 1.381(3)
C12 C13 1.483(3)
C13 C14 1.391(3)
C17 C16 1.380(4)
C17 H4 0.9500
C16 C15 1.386(3)
C16 H3 0.9500
C15 C14 1.386(3)
C15 H2 0.9500
C14 H1 0.9500
C11 C10 1.383(3)
C11 H7 0.9500
C10 C9 1.387(3)
C10 H6 0.9500
C9 H5 0.9500
C7 C2 1.429(3)
C7 H20 0.9500
C2 C3 1.416(3)
C2 C1 1.423(3)
C1 C6 1.434(3)
C6 C5 1.380(3)
C6 C43 1.492(3)
C5 C4 1.407(3)
C5 H8 0.9500
C4 C3 1.373(3)
C4 H9 0.9500
C3 H10 0.9500
C43 C42 1.406(3)
C43 C25 1.409(3)
C42 C37 1.432(3)
C42 C41 1.442(3)
C41 C36 1.394(3)
C41 C40 1.425(3)
C40 C39 1.357(4)
C40 H14 0.9500
C39 C38 1.422(4)
C39 H13 0.9500
C38 C37 1.360(4)
C38 H11 0.9500
C37 H12 0.9500
C36 C35 1.388(3)
C36 H15 0.9500
C35 C34 1.433(3)
C35 C25 1.439(3)
C34 C28 1.359(4)
C34 H19 0.9500
C28 C27 1.426(3)
C28 H18 0.9500
C27 C26 1.366(3)
C27 H17 0.9500
C26 C25 1.428(3)
C26 H16 0.9500
C33 C32 1.380(3)
C33 H25 0.9500
C32 C31 1.382(3)
C32 H24 0.9500
C31 C30 1.388(3)
C31 H21 0.9500
C30 C29 1.380(3)
C30 H22 0.9500
C29 H23 0.9500
C23 C18 1.395(3)
C23 C22 1.410(3)
C23 C24 1.482(3)
C18 C19 1.443(4)
C19 C20 1.358(3)
C19 H29 0.9500
C20 C21 1.396(4)
C20 H28 0.9500
C21 C22 1.342(4)
C21 H27 0.9500
C22 H26 0.9500
C24 H43A 0.9800
C24 H43B 0.9800
C24 H43C 0.9800
C48 C47 1.365(6)
C48 C44 1.366(6)
C48 H30 0.9500
C47 H32 0.9500
C46 C45 1.387(6)
C46 H31 0.9500
C45 C44 1.385(5)
C45 H34 0.9500
C44 H33 0.9500

loop_
_geom_torsion_atom_site_label_1
_geom_torsion_atom_site_label_2
_geom_torsion_atom_site_label_3
_geom_torsion_atom_site_label_4
_geom_torsion
N1 Ni1 O1 C1 -11.25(17)
C18 Ni1 O1 C1 150.8(9)
N4 Ni1 O1 C1 164.01(17)
C18 Ni1 N1 C7 -167.90(18)
O1 Ni1 N1 C7 10.45(17)
N4 Ni1 N1 C7 -69.1(9)
C18 Ni1 N1 C8 8.54(17)
O1 Ni1 N1 C8 -173.11(15)
N4 Ni1 N1 C8 107.4(8)
N1 Ni1 N4 C33 -143.7(8)
C18 Ni1 N4 C33 -44.67(18)
O1 Ni1 N4 C33 136.55(17)
N1 Ni1 N4 C29 40.2(9)
C18 Ni1 N4 C29 139.19(16)
O1 Ni1 N4 C29 -39.59(15)
C12 N2 C8 C9 2.1(3)
C12 N2 C8 N1 -178.87(17)
C7 N1 C8 N2 -91.1(2)
Ni1 N1 C8 N2 92.07(19)
C7 N1 C8 C9 88.0(2)
Ni1 N1 C8 C9 -88.9(2)
C8 N2 C12 C11 -0.2(3)
C8 N2 C12 C13 -179.64(18)
C17 N3 C13 C14 0.5(4)
C17 N3 C13 C12 -178.6(2)
N2 C12 C13 N3 162.7(2)
C11 C12 C13 N3 -16.7(3)
N2 C12 C13 C14 -16.4(3)
C11 C12 C13 C14 164.2(2)
C13 N3 C17 C16 0.3(4)
N3 C17 C16 C15 -0.8(5)
C17 C16 C15 C14 0.4(4)
C16 C15 C14 C13 0.4(4)
N3 C13 C14 C15 -0.9(4)
C12 C13 C14 C15 178.2(2)
N2 C12 C11 C10 -1.2(3)
C13 C12 C11 C10 178.1(2)
C12 C11 C10 C9 0.9(4)
C11 C10 C9 C8 0.8(4)
N2 C8 C9 C10 -2.4(4)
N1 C8 C9 C10 178.6(2)
C8 N1 C7 C2 177.3(2)
Ni1 N1 C7 C2 -6.0(3)
N1 C7 C2 C3 179.2(2)
N1 C7 C2 C1 -2.7(3)
Ni1 O1 C1 C2 6.5(3)
Ni1 O1 C1 C6 -174.25(14)
C3 C2 C1 O1 -179.39(19)
C7 C2 C1 O1 2.5(3)
C3 C2 C1 C6 1.4(3)
C7 C2 C1 C6 -176.74(19)
O1 C1 C6 C5 -179.69(19)
C2 C1 C6 C5 -0.4(3)
O1 C1 C6 C43 0.9(3)
C2 C1 C6 C43 -179.87(18)
C1 C6 C5 C4 -0.5(3)
C43 C6 C5 C4 178.9(2)
C6 C5 C4 C3 0.5(4)
C5 C4 C3 C2 0.5(4)
C1 C2 C3 C4 -1.5(3)
C7 C2 C3 C4 176.7(2)
C5 C6 C43 C42 79.4(3)
C1 C6 C43 C42 -101.2(2)
C5 C6 C43 C25 -101.7(2)
C1 C6 C43 C25 77.7(2)
C25 C43 C42 C37 178.93(19)
C6 C43 C42 C37 -2.2(3)
C25 C43 C42 C41 -2.4(3)
C6 C43 C42 C41 176.45(18)
C43 C42 C41 C36 2.3(3)
C37 C42 C41 C36 -178.99(19)
C43 C42 C41 C40 -176.17(19)
C37 C42 C41 C40 2.5(3)
C36 C41 C40 C39 180.0(2)
C42 C41 C40 C39 -1.6(3)
C41 C40 C39 C38 -0.5(4)
C40 C39 C38 C37 1.5(4)
C39 C38 C37 C42 -0.5(4)
C43 C42 C37 C38 177.1(2)
C41 C42 C37 C38 -1.5(3)
C40 C41 C36 C35 178.1(2)
C42 C41 C36 C35 -0.3(3)
C41 C36 C35 C34 178.40(19)
C41 C36 C35 C25 -1.5(3)
C36 C35 C34 C28 -179.8(2)
C25 C35 C34 C28 0.0(3)
C35 C34 C28 C27 -0.3(3)
C34 C28 C27 C26 0.2(3)
C28 C27 C26 C25 0.3(3)
C42 C43 C25 C26 -178.27(18)
C6 C43 C25 C26 2.9(3)
C42 C43 C25 C35 0.6(3)
C6 C43 C25 C35 -178.25(17)
C27 C26 C25 C43 178.34(19)
C27 C26 C25 C35 -0.6(3)
C36 C35 C25 C43 1.3(3)
C34 C35 C25 C43 -178.53(18)
C36 C35 C25 C26 -179.73(18)
C34 C35 C25 C26 0.4(3)
C29 N4 C33 C32 2.2(3)
Ni1 N4 C33 C32 -174.00(17)
N4 C33 C32 C31 -1.4(4)
C33 C32 C31 C30 -0.2(3)
C32 C31 C30 C29 1.0(3)
C33 N4 C29 C30 -1.3(3)
Ni1 N4 C29 C30 175.09(16)
C31 C30 C29 N4 -0.2(3)
C22 C23 C18 C19 -4.5(3)
C24 C23 C18 C19 176.1(2)
C22 C23 C18 Ni1 173.45(17)
C24 C23 C18 Ni1 -6.0(3)
N1 Ni1 C18 C23 -82.6(2)
O1 Ni1 C18 C23 115.3(9)
N4 Ni1 C18 C23 102.2(2)
N1 Ni1 C18 C19 95.33(18)
O1 Ni1 C18 C19 -66.8(10)
N4 Ni1 C18 C19 -79.92(18)
C23 C18 C19 C20 3.3(3)
Ni1 C18 C19 C20 -174.72(19)
C18 C19 C20 C21 -0.2(4)
C19 C20 C21 C22 -1.7(4)
C20 C21 C22 C23 0.3(4)
C18 C23 C22 C21 2.9(4)
C24 C23 C22 C21 -177.7(2)
C44 C48 C47 N5 0.3(5)
C46 N5 C47 C48 -0.5(5)
C47 N5 C46 C45 0.1(4)
N5 C46 C45 C44 0.6(5)
C47 C48 C44 C45 0.3(5)
C46 C45 C44 C48 -0.8(5)
